data_4345455
loop_
_publ_author_name
'Ponikiewski, \/L'
'Zi\'o\/lkowska, A'
'Pikies, J.'

_publ_section_title
;
 Reactions of Lithiated Diphosphanes R2P-P(SiMe3)Li (R = tBu and iPr) with
 [(Me)NacnacTiCl2&#x00B7;THF] and [(Me)NacnacTiCl3]. Formation and
 Structure of Titanium(III) and Titanium(IV) \b-Diketiminato Complexes
 Bearing the Side-on Phosphanylphosphido and Phosphanylphosphinidene
 Functionalities.
;
_journal_issue 3
_journal_name_full 'Inorganic chemistry'
_journal_page_first 1094
_journal_page_last 1103
_journal_paper_doi 10.1021/acs.inorgchem.6b01929
_journal_volume 56
_journal_year 2017
_chemical_absolute_configuration unk
_chemical_formula_moiety 'C40 H69 Cl N2 P2 Si Ti, C2.5 H5'
_chemical_formula_sum 'C42.5 H74 Cl N2 P2 Si Ti'
_chemical_formula_weight 786.42
_chemical_name_systematic
;
 ?
;
_space_group_IT_number 2
_symmetry_cell_setting triclinic
_symmetry_Int_Tables_number 2
_symmetry_space_group_name_Hall '-P 1'
_symmetry_space_group_name_H-M 'P -1'
_atom_sites_solution_hydrogens geom
_atom_sites_solution_primary direct
_atom_sites_solution_secondary difmap
_audit_conform_dict_location ftp://ftp.iucr.org/pub/cif_core.dic
_audit_conform_dict_name cif_core.dic
_audit_conform_dict_version 2.4
_audit_creation_date 2015-12-04
_audit_creation_method 'WinGX routine CIF_UPDATE'
_cell_angle_alpha 78.60(3)
_cell_angle_beta 81.96(3)
_cell_angle_gamma 74.41(3)
_cell_formula_units_Z 2
_cell_length_a 10.567(2)
_cell_length_b 11.761(2)
_cell_length_c 19.903(4)
_cell_measurement_reflns_used 27476
_cell_measurement_temperature 150(2)
_cell_measurement_theta_max 29.33
_cell_measurement_theta_min 1.95
_cell_volume 2325.6(9)
_computing_cell_refinement 'STOE X-AREA'
_computing_data_collection 'STOE X-AREA'
_computing_data_reduction 'STOE X-RED'
_computing_structure_refinement 'SHELXL-97 (Sheldrick, 2008)'
_diffrn_ambient_temperature 150(2)
_diffrn_detector 'image plate (34 cm diameter)'
_diffrn_detector_area_resol_mean 6.67
_diffrn_measured_fraction_theta_full 0.991
_diffrn_measured_fraction_theta_max 0.991
_diffrn_measurement_device '2-circle goniometer'
_diffrn_measurement_device_type 'STOE IPDS 2'
_diffrn_measurement_method 'rotation method'
_diffrn_radiation_monochromator 'plane graphite'
_diffrn_radiation_type MoK\a
_diffrn_radiation_wavelength 0.71073
_diffrn_reflns_av_R_equivalents 0.0927
_diffrn_reflns_av_unetI/netI 0.1518
_diffrn_reflns_limit_h_max 13
_diffrn_reflns_limit_h_min -12
_diffrn_reflns_limit_k_max 14
_diffrn_reflns_limit_k_min -14
_diffrn_reflns_limit_l_max 24
_diffrn_reflns_limit_l_min -24
_diffrn_reflns_number 19081
_diffrn_reflns_theta_full 26
_diffrn_reflns_theta_max 26
_diffrn_reflns_theta_min 1.94
_diffrn_source 'sealed X-ray tube, 12 x 0.4 mm long-fine focus'
_exptl_absorpt_coefficient_mu 0.365
_exptl_absorpt_correction_type none
_exptl_crystal_colour green
_exptl_crystal_density_diffrn 1.123
_exptl_crystal_density_method 'not measured'
_exptl_crystal_description block
_exptl_crystal_F_000 852
_exptl_crystal_size_max 0.24
_exptl_crystal_size_mid 0.23
_exptl_crystal_size_min 0.21
_refine_diff_density_max 1.068
_refine_diff_density_min -0.517
_refine_diff_density_rms 0.07
_refine_ls_extinction_method none
_refine_ls_goodness_of_fit_ref 0.943
_refine_ls_hydrogen_treatment constr
_refine_ls_matrix_type full
_refine_ls_number_parameters 459
_refine_ls_number_reflns 9048
_refine_ls_number_restraints 8
_refine_ls_restrained_S_all 0.942
_refine_ls_R_factor_all 0.1669
_refine_ls_R_factor_gt 0.0822
_refine_ls_shift/su_max 0.014
_refine_ls_shift/su_mean 0
_refine_ls_structure_factor_coef Fsqd
_refine_ls_weighting_details 'calc w=1/[\s^2^(Fo^2^)+(0.0845P)^2^+0.0000P] where P=(Fo^2^+2Fc^2^)/3'
_refine_ls_weighting_scheme calc
_refine_ls_wR_factor_gt 0.1668
_refine_ls_wR_factor_ref 0.2014
_reflns_number_gt 4496
_reflns_number_total 9048
_reflns_threshold_expression >2\s(I)
_cod_data_source_file ic6b01929_si_001.cif
_cod_data_source_block 1a
_cod_depositor_comments
;
The following automatic conversions were performed:

'_symmetry_cell_setting' value 'Triclinic' changed to 'triclinic'
according to
/home/data/users/saulius/crontab/automatic-downloads/current/ACS/lib/dictionaries/cif_core.dic
dictionary named 'cif_core.dic' version 2.4.2 from 2011-04-26.

Automatic conversion script
Id: cif_fix_values 4973 2017-02-22 13:04:09Z antanas 
;
_cod_original_cell_volume 2325.6(8)
_cod_original_sg_symbol_H-M P-1
_cod_original_formula_sum 'C42.50 H74 Cl N2 P2 Si Ti'
_cod_database_code 4345455

loop_
_symmetry_equiv_pos_as_xyz
'x, y, z'
'-x, -y, -z'

loop_
_atom_site_label
_atom_site_type_symbol
_atom_site_fract_x
_atom_site_fract_y
_atom_site_fract_z
_atom_site_U_iso_or_equiv
_atom_site_adp_type
_atom_site_occupancy
_atom_site_symmetry_multiplicity
_atom_site_calc_flag
_atom_site_refinement_flags
_atom_site_disorder_assembly
_atom_site_disorder_group
Ti1 Ti 0.41256(9) 0.66033(8) 0.30155(5) 0.0347(3) Uani 1 1 d . . .
Cl1 Cl 0.61226(15) 0.62164(13) 0.34692(8) 0.0517(4) Uani 1 1 d . . .
P1 P 0.31237(17) 0.83071(14) 0.21724(8) 0.0515(4) Uani 1 1 d . . .
P2 P 0.48777(14) 0.73038(13) 0.16917(7) 0.0404(4) Uani 1 1 d . . .
Si1 Si 0.15892(17) 0.97217(16) 0.16032(9) 0.0531(4) Uani 1 1 d . . .
N1 N 0.3780(4) 0.4913(4) 0.3275(2) 0.0373(10) Uani 1 1 d . . .
N2 N 0.2806(4) 0.7114(4) 0.3850(2) 0.0364(10) Uani 1 1 d . . .
C1 C 0.1944(6) 0.8289(5) 0.3905(3) 0.0449(13) Uani 1 1 d . . .
C2 C 0.2485(7) 0.9268(5) 0.3909(3) 0.0555(16) Uani 1 1 d . . .
C3 C 0.1597(8) 1.0338(6) 0.4034(4) 0.069(2) Uani 1 1 d . . .
H3 H 0.1931 1.0998 0.4064 0.083 Uiso 1 1 calc R . .
C4 C 0.0283(9) 1.0465(7) 0.4114(4) 0.075(2) Uani 1 1 d . . .
H4 H -0.0288 1.1205 0.4203 0.09 Uiso 1 1 calc R . .
C5 C -0.0249(7) 0.9528(7) 0.4069(3) 0.0651(19) Uani 1 1 d . . .
H5 H -0.1179 0.9641 0.4109 0.078 Uiso 1 1 calc R . .
C6 C 0.0581(6) 0.8417(5) 0.3965(3) 0.0536(16) Uani 1 1 d . . .
C7 C 0.3943(8) 0.9167(6) 0.3839(4) 0.071(2) Uani 1 1 d . . .
H7 H 0.4388 0.8437 0.363 0.086 Uiso 1 1 calc R . .
C8 C 0.4458(14) 0.9001(19) 0.4518(6) 0.224(10) Uani 1 1 d . . .
H8A H 0.5409 0.8939 0.4452 0.335 Uiso 1 1 calc R . .
H8B H 0.4292 0.8267 0.4805 0.335 Uiso 1 1 calc R . .
H8C H 0.4012 0.9688 0.4746 0.335 Uiso 1 1 calc R . .
C9 C 0.4304(10) 1.0228(7) 0.3361(6) 0.111(4) Uani 1 1 d . . .
H9A H 0.5261 1.0127 0.3328 0.167 Uiso 1 1 calc R . .
H9B H 0.3856 1.0964 0.3543 0.167 Uiso 1 1 calc R . .
H9C H 0.403 1.028 0.2903 0.167 Uiso 1 1 calc R . .
C10 C -0.0022(6) 0.7413(6) 0.3900(4) 0.0650(19) Uani 1 1 d . . .
H10 H 0.0715 0.6692 0.3838 0.078 Uiso 1 1 calc R . .
C11 C -0.0815(9) 0.7727(9) 0.3278(5) 0.099(3) Uani 1 1 d . . .
H11A H -0.1183 0.7057 0.3253 0.149 Uiso 1 1 calc R . .
H11B H -0.0239 0.7885 0.2858 0.149 Uiso 1 1 calc R . .
H11C H -0.1535 0.8443 0.3322 0.149 Uiso 1 1 calc R . .
C12 C -0.0920(11) 0.7068(11) 0.4545(5) 0.126(4) Uani 1 1 d . . .
H12A H -0.1281 0.6418 0.4477 0.189 Uiso 1 1 calc R . .
H12B H -0.1644 0.7765 0.4622 0.189 Uiso 1 1 calc R . .
H12C H -0.0405 0.6802 0.4945 0.189 Uiso 1 1 calc R . .
C13 C 0.3921(5) 0.4129(4) 0.2777(3) 0.0406(13) Uani 1 1 d . . .
C14 C 0.2770(6) 0.4096(5) 0.2506(3) 0.0501(15) Uani 1 1 d . . .
C15 C 0.2918(7) 0.3362(6) 0.2013(4) 0.0612(17) Uani 1 1 d . . .
H15 H 0.2159 0.3319 0.1823 0.073 Uiso 1 1 calc R . .
C16 C 0.4137(8) 0.2702(6) 0.1798(4) 0.0667(19) Uani 1 1 d . . .
H16 H 0.4215 0.2226 0.1453 0.08 Uiso 1 1 calc R . .
C17 C 0.5239(7) 0.2725(5) 0.2077(3) 0.0591(17) Uani 1 1 d . . .
H17 H 0.6072 0.2251 0.1928 0.071 Uiso 1 1 calc R . .
C18 C 0.5169(6) 0.3431(5) 0.2576(3) 0.0453(14) Uani 1 1 d . . .
C19 C 0.1422(6) 0.4833(6) 0.2717(4) 0.0597(17) Uani 1 1 d . . .
H19 H 0.1553 0.5539 0.2883 0.072 Uiso 1 1 calc R . .
C20 C 0.0517(7) 0.5316(8) 0.2144(4) 0.085(2) Uani 1 1 d . . .
H20A H -0.0332 0.5786 0.2324 0.127 Uiso 1 1 calc R . .
H20B H 0.0377 0.4647 0.1963 0.127 Uiso 1 1 calc R . .
H20C H 0.0922 0.5827 0.1775 0.127 Uiso 1 1 calc R . .
C21 C 0.0731(8) 0.4136(9) 0.3316(4) 0.098(3) Uani 1 1 d . . .
H21A H -0.0137 0.4639 0.3446 0.147 Uiso 1 1 calc R . .
H21B H 0.1264 0.3906 0.3709 0.147 Uiso 1 1 calc R . .
H21C H 0.0622 0.3415 0.3179 0.147 Uiso 1 1 calc R . .
C22 C 0.6409(6) 0.3373(5) 0.2893(3) 0.0516(15) Uani 1 1 d . . .
H22 H 0.6146 0.3838 0.3282 0.062 Uiso 1 1 calc R . .
C23 C 0.7368(7) 0.3963(7) 0.2370(4) 0.070(2) Uani 1 1 d . . .
H23A H 0.8157 0.3919 0.259 0.104 Uiso 1 1 calc R . .
H23B H 0.6932 0.4803 0.2212 0.104 Uiso 1 1 calc R . .
H23C H 0.7623 0.3539 0.1975 0.104 Uiso 1 1 calc R . .
C24 C 0.7133(7) 0.2087(6) 0.3189(4) 0.0673(19) Uani 1 1 d . . .
H24A H 0.792 0.2102 0.3391 0.101 Uiso 1 1 calc R . .
H24B H 0.7394 0.1607 0.2819 0.101 Uiso 1 1 calc R . .
H24C H 0.6545 0.1732 0.3544 0.101 Uiso 1 1 calc R . .
C25 C 0.2506(7) 0.6737(6) 0.5132(3) 0.0629(19) Uani 1 1 d . . .
H25A H 0.2182 0.7611 0.5062 0.094 Uiso 1 1 calc R . .
H25B H 0.3258 0.6493 0.5411 0.094 Uiso 1 1 calc R . .
H25C H 0.1799 0.6372 0.5371 0.094 Uiso 1 1 calc R . .
C26 C 0.2932(5) 0.6331(5) 0.4443(3) 0.0430(13) Uani 1 1 d . . .
C27 C 0.3420(5) 0.5088(5) 0.4475(3) 0.0437(13) Uani 1 1 d . . .
H27 H 0.3598 0.4639 0.4919 0.052 Uiso 1 1 calc R . .
C28 C 0.3676(5) 0.4434(4) 0.3944(3) 0.0408(13) Uani 1 1 d . . .
C29 C 0.3826(6) 0.3092(5) 0.4153(3) 0.0550(16) Uani 1 1 d . . .
H29A H 0.4001 0.2718 0.374 0.082 Uiso 1 1 calc R . .
H29B H 0.301 0.2945 0.4413 0.082 Uiso 1 1 calc R . .
H29C H 0.4562 0.2749 0.4441 0.082 Uiso 1 1 calc R . .
C30 C 0.0668(8) 1.0666(7) 0.2248(4) 0.092(3) Uani 1 1 d . . .
H30A H 0.0271 1.0172 0.263 0.138 Uiso 1 1 calc R . .
H30B H -0.0029 1.1309 0.2031 0.138 Uiso 1 1 calc R . .
H30C H 0.1275 1.1015 0.2422 0.138 Uiso 1 1 calc R . .
C31 C 0.0426(9) 0.9113(9) 0.1219(5) 0.100(3) Uani 1 1 d . . .
H31A H 0.0925 0.8617 0.0882 0.15 Uiso 1 1 calc R . .
H31B H -0.0234 0.978 0.0991 0.15 Uiso 1 1 calc R . .
H31C H -0.0018 0.8627 0.1585 0.15 Uiso 1 1 calc R . .
C32 C 0.2313(8) 1.0706(7) 0.0891(4) 0.079(2) Uani 1 1 d . . .
H32A H 0.2806 1.0233 0.0541 0.118 Uiso 1 1 calc R . .
H32B H 0.291 1.1056 0.1073 0.118 Uiso 1 1 calc R . .
H32C H 0.1605 1.1348 0.0683 0.118 Uiso 1 1 calc R . .
C33 C 0.4632(6) 0.6738(6) 0.0902(3) 0.0511(15) Uani 1 1 d . . .
C34 C 0.3492(9) 0.6144(8) 0.1117(4) 0.085(3) Uani 1 1 d . . .
H34A H 0.2695 0.6739 0.1247 0.127 Uiso 1 1 calc R . .
H34B H 0.371 0.5501 0.151 0.127 Uiso 1 1 calc R . .
H34C H 0.3337 0.5808 0.0732 0.127 Uiso 1 1 calc R . .
C35 C 0.5856(9) 0.5795(10) 0.0702(5) 0.128(4) Uani 1 1 d . . .
H35A H 0.6601 0.6164 0.0562 0.191 Uiso 1 1 calc R . .
H35B H 0.5689 0.546 0.0319 0.191 Uiso 1 1 calc R . .
H35C H 0.6065 0.5154 0.1098 0.191 Uiso 1 1 calc R . .
C36 C 0.4255(10) 0.7704(8) 0.0280(4) 0.094(3) Uani 1 1 d . . .
H36A H 0.3457 0.8299 0.041 0.141 Uiso 1 1 calc R . .
H36B H 0.4087 0.7339 -0.009 0.141 Uiso 1 1 calc R . .
H36C H 0.4978 0.8095 0.012 0.141 Uiso 1 1 calc R . .
C37 C 0.6200(6) 0.8173(5) 0.1465(3) 0.0512(15) Uani 1 1 d . . .
C38 C 0.6414(13) 0.8561(12) 0.2077(6) 0.144(4) Uiso 1 1 d . . .
H38A H 0.6651 0.7864 0.2439 0.216 Uiso 1 1 calc R . .
H38B H 0.5605 0.9113 0.2236 0.216 Uiso 1 1 calc R . .
H38C H 0.7131 0.8969 0.197 0.216 Uiso 1 1 calc R . .
C39 C 0.5867(10) 0.9275(9) 0.0941(5) 0.119(4) Uani 1 1 d . . .
H39A H 0.5639 0.907 0.0527 0.178 Uiso 1 1 calc R . .
H39B H 0.6628 0.9626 0.0824 0.178 Uiso 1 1 calc R . .
H39C H 0.5114 0.9853 0.1128 0.178 Uiso 1 1 calc R . .
C40 C 0.7462(14) 0.7415(13) 0.1174(8) 0.170(5) Uiso 1 1 d . . .
H40A H 0.7315 0.7202 0.0745 0.255 Uiso 1 1 calc R . .
H40B H 0.7753 0.6684 0.1506 0.255 Uiso 1 1 calc R . .
H40C H 0.8143 0.7865 0.1081 0.255 Uiso 1 1 calc R . .
C41 C -0.096(3) 0.320(3) 0.0293(15) 0.19(3) Uani 0.5 1 d PD A -1
H41A H -0.1117 0.2602 0.068 0.289 Uiso 0.5 1 d PR A -1
H41B H -0.0425 0.2809 -0.0068 0.289 Uiso 0.5 1 d PR A -1
H41C H -0.1791 0.3659 0.0129 0.289 Uiso 0.5 1 d PR A -1
C42 C -0.025(3) 0.403(3) 0.0515(12) 0.19(2) Uani 0.5 1 d PD A -1
H42A H -0.0769 0.4409 0.089 0.227 Uiso 0.5 1 d PR A -1
H42B H 0.0603 0.3579 0.0669 0.227 Uiso 0.5 1 d PR A -1
C43 C -0.006(5) 0.500(3) -0.0119(11) 0.23(3) Uani 0.5 1 d PD A -1
H43A H 0.0505 0.4624 -0.0485 0.281 Uiso 0.5 1 d PR A -1
H43B H -0.0905 0.5421 -0.029 0.281 Uiso 0.5 1 d PR A -1
C44 C 0.058(6) 0.588(4) 0.0114(11) 0.29(4) Uani 0.5 1 d PD A -1
H44A H 0.1376 0.5441 0.0333 0.35 Uiso 0.5 1 d PR A -1
H44B H -0.0025 0.6318 0.0441 0.35 Uiso 0.5 1 d PR A -1
C45 C 0.092(3) 0.675(3) -0.0537(12) 0.24(4) Uani 0.5 1 d PD A -1
H45A H 0.1365 0.7282 -0.0412 0.356 Uiso 0.5 1 d PR A -1
H45B H 0.0125 0.7207 -0.0736 0.356 Uiso 0.5 1 d PR A -1
H45C H 0.1489 0.6302 -0.0866 0.356 Uiso 0.5 1 d PR A -1

loop_
_atom_site_aniso_label
_atom_site_aniso_U_11
_atom_site_aniso_U_22
_atom_site_aniso_U_33
_atom_site_aniso_U_23
_atom_site_aniso_U_13
_atom_site_aniso_U_12
Ti1 0.0358(5) 0.0285(5) 0.0405(5) -0.0081(4) 0.0017(4) -0.0101(4)
Cl1 0.0435(8) 0.0510(8) 0.0642(9) -0.0047(7) -0.0074(7) -0.0202(7)
P1 0.0550(10) 0.0460(9) 0.0436(9) -0.0038(7) 0.0019(7) -0.0018(7)
P2 0.0410(8) 0.0400(8) 0.0415(8) -0.0069(6) 0.0019(6) -0.0151(6)
Si1 0.0467(10) 0.0510(10) 0.0542(10) 0.0003(8) -0.0029(8) -0.0069(8)
N1 0.033(2) 0.032(2) 0.048(3) -0.011(2) 0.0026(19) -0.0097(18)
N2 0.037(2) 0.032(2) 0.040(2) -0.0109(19) 0.0006(19) -0.0057(18)
C1 0.051(4) 0.041(3) 0.039(3) -0.011(2) -0.002(3) -0.004(3)
C2 0.071(4) 0.040(3) 0.055(4) -0.017(3) -0.009(3) -0.004(3)
C3 0.095(6) 0.045(4) 0.064(4) -0.023(3) -0.008(4) -0.002(4)
C4 0.093(6) 0.052(4) 0.065(5) -0.024(3) -0.003(4) 0.017(4)
C5 0.052(4) 0.076(5) 0.051(4) -0.014(3) 0.002(3) 0.009(4)
C6 0.055(4) 0.052(4) 0.048(3) -0.009(3) 0.003(3) -0.006(3)
C7 0.082(5) 0.039(4) 0.097(6) -0.018(4) -0.015(4) -0.016(3)
C8 0.158(13) 0.43(3) 0.109(10) 0.055(13) -0.073(9) -0.159(17)
C9 0.127(8) 0.055(5) 0.160(9) -0.032(5) 0.034(7) -0.049(5)
C10 0.039(4) 0.069(4) 0.083(5) -0.013(4) 0.009(3) -0.014(3)
C11 0.085(6) 0.108(7) 0.113(7) 0.000(6) -0.022(5) -0.045(5)
C12 0.130(9) 0.166(10) 0.093(7) -0.010(7) 0.038(6) -0.089(8)
C13 0.043(3) 0.032(3) 0.050(3) -0.006(2) -0.002(3) -0.015(2)
C14 0.055(4) 0.042(3) 0.060(4) -0.009(3) -0.004(3) -0.024(3)
C15 0.068(5) 0.056(4) 0.075(4) -0.018(3) -0.011(4) -0.035(4)
C16 0.094(6) 0.053(4) 0.064(4) -0.025(3) 0.000(4) -0.030(4)
C17 0.066(4) 0.045(3) 0.068(4) -0.023(3) 0.009(3) -0.015(3)
C18 0.048(3) 0.033(3) 0.056(3) -0.010(3) 0.001(3) -0.013(2)
C19 0.047(4) 0.059(4) 0.083(5) -0.025(3) -0.011(3) -0.019(3)
C20 0.056(5) 0.100(6) 0.099(6) 0.007(5) -0.018(4) -0.031(4)
C21 0.062(5) 0.127(8) 0.080(6) 0.017(5) 0.011(4) -0.014(5)
C22 0.047(4) 0.040(3) 0.065(4) -0.017(3) 0.002(3) -0.004(3)
C23 0.046(4) 0.075(5) 0.089(5) -0.016(4) 0.007(4) -0.022(3)
C24 0.057(4) 0.050(4) 0.090(5) -0.020(4) -0.003(4) 0.000(3)
C25 0.087(5) 0.048(4) 0.046(4) -0.013(3) 0.004(3) -0.005(3)
C26 0.040(3) 0.040(3) 0.048(3) -0.013(3) 0.001(2) -0.007(2)
C27 0.043(3) 0.040(3) 0.043(3) -0.002(2) -0.005(2) -0.006(2)
C28 0.032(3) 0.029(3) 0.061(4) -0.006(2) 0.000(2) -0.009(2)
C29 0.062(4) 0.034(3) 0.065(4) -0.001(3) 0.003(3) -0.015(3)
C30 0.096(6) 0.073(5) 0.071(5) -0.004(4) 0.009(4) 0.028(4)
C31 0.077(6) 0.111(7) 0.119(7) -0.005(6) -0.028(5) -0.036(5)
C32 0.071(5) 0.062(4) 0.084(5) 0.010(4) 0.006(4) -0.007(4)
C33 0.049(4) 0.059(4) 0.048(3) -0.016(3) 0.004(3) -0.017(3)
C34 0.120(7) 0.102(6) 0.063(4) -0.019(4) -0.005(4) -0.078(6)
C35 0.096(7) 0.165(10) 0.116(8) -0.100(8) -0.029(6) 0.042(7)
C36 0.160(9) 0.089(6) 0.051(4) 0.007(4) -0.034(5) -0.062(6)
C37 0.046(4) 0.051(4) 0.061(4) -0.008(3) 0.007(3) -0.025(3)
C39 0.125(8) 0.126(8) 0.125(8) 0.060(6) -0.053(6) -0.100(7)
C41 0.14(4) 0.24(5) 0.25(5) -0.17(5) -0.09(4) 0.01(3)
C42 0.14(3) 0.19(4) 0.27(5) -0.15(4) -0.10(3) 0.03(3)
C43 0.21(4) 0.32(5) 0.03(2) -0.03(3) -0.01(2) 0.18(4)
C44 0.22(5) 0.53(13) 0.18(5) -0.09(6) 0.03(4) -0.20(7)
C45 0.19(4) 0.31(7) 0.052(13) 0.014(19) 0.005(15) 0.17(4)

loop_
_atom_type_symbol
_atom_type_description
_atom_type_scat_dispersion_real
_atom_type_scat_dispersion_imag
_atom_type_scat_source
C C 0.0033 0.0016 'International Tables Vol C Tables 4.2.6.8 and 6.1.1.4'
H H 0 0 'International Tables Vol C Tables 4.2.6.8 and 6.1.1.4'
Cl Cl 0.1484 0.1585 'International Tables Vol C Tables 4.2.6.8 and 6.1.1.4'
N N 0.0061 0.0033 'International Tables Vol C Tables 4.2.6.8 and 6.1.1.4'
P P 0.1023 0.0942 'International Tables Vol C Tables 4.2.6.8 and 6.1.1.4'
Si Si 0.0817 0.0704 'International Tables Vol C Tables 4.2.6.8 and 6.1.1.4'
Ti Ti 0.2776 0.4457 'International Tables Vol C Tables 4.2.6.8 and 6.1.1.4'

loop_
_geom_angle_atom_site_label_1
_geom_angle_atom_site_label_2
_geom_angle_atom_site_label_3
_geom_angle
N1 Ti1 N2 88.94(16)
N1 Ti1 Cl1 99.36(14)
N2 Ti1 Cl1 101.15(14)
N1 Ti1 P1 129.53(14)
N2 Ti1 P1 95.50(13)
Cl1 Ti1 P1 128.52(7)
N1 Ti1 P2 116.62(13)
N2 Ti1 P2 143.88(13)
Cl1 Ti1 P2 99.32(6)
P1 Ti1 P2 48.78(5)
P2 P1 Si1 124.17(9)
P2 P1 Ti1 71.28(7)
Si1 P1 Ti1 160.46(9)
C33 P2 C37 109.5(3)
C33 P2 P1 114.6(2)
C37 P2 P1 111.6(2)
C33 P2 Ti1 129.03(19)
C37 P2 Ti1 119.4(2)
P1 P2 Ti1 59.94(6)
C30 Si1 C32 107.5(4)
C30 Si1 C31 110.4(4)
C32 Si1 C31 107.0(4)
C30 Si1 P1 105.2(3)
C32 Si1 P1 112.7(3)
C31 Si1 P1 113.9(3)
C28 N1 C13 117.6(4)
C28 N1 Ti1 118.1(3)
C13 N1 Ti1 123.1(3)
C26 N2 C1 115.4(4)
C26 N2 Ti1 115.9(3)
C1 N2 Ti1 127.6(3)
C6 C1 C2 121.5(5)
C6 C1 N2 118.2(5)
C2 C1 N2 120.2(5)
C3 C2 C1 116.9(7)
C3 C2 C7 120.0(6)
C1 C2 C7 123.0(5)
C4 C3 C2 122.2(7)
C4 C3 H3 118.9
C2 C3 H3 118.9
C3 C4 C5 120.9(6)
C3 C4 H4 119.6
C5 C4 H4 119.6
C4 C5 C6 120.2(7)
C4 C5 H5 119.9
C6 C5 H5 119.9
C1 C6 C5 118.1(6)
C1 C6 C10 122.5(5)
C5 C6 C10 119.3(6)
C8 C7 C2 111.8(8)
C8 C7 C9 110.5(9)
C2 C7 C9 112.0(7)
C8 C7 H7 107.4
C2 C7 H7 107.4
C9 C7 H7 107.4
C7 C8 H8A 109.5
C7 C8 H8B 109.5
H8A C8 H8B 109.5
C7 C8 H8C 109.5
H8A C8 H8C 109.5
H8B C8 H8C 109.5
C7 C9 H9A 109.5
C7 C9 H9B 109.5
H9A C9 H9B 109.5
C7 C9 H9C 109.5
H9A C9 H9C 109.5
H9B C9 H9C 109.5
C6 C10 C11 111.9(6)
C6 C10 C12 112.8(7)
C11 C10 C12 108.4(7)
C6 C10 H10 107.8
C11 C10 H10 107.8
C12 C10 H10 107.8
C10 C11 H11A 109.5
C10 C11 H11B 109.5
H11A C11 H11B 109.5
C10 C11 H11C 109.5
H11A C11 H11C 109.5
H11B C11 H11C 109.5
C10 C12 H12A 109.5
C10 C12 H12B 109.5
H12A C12 H12B 109.5
C10 C12 H12C 109.5
H12A C12 H12C 109.5
H12B C12 H12C 109.5
C18 C13 C14 121.7(5)
C18 C13 N1 120.5(5)
C14 C13 N1 117.8(5)
C15 C14 C13 117.5(6)
C15 C14 C19 119.9(6)
C13 C14 C19 122.6(5)
C16 C15 C14 121.3(6)
C16 C15 H15 119.3
C14 C15 H15 119.3
C17 C16 C15 120.4(6)
C17 C16 H16 119.8
C15 C16 H16 119.8
C16 C17 C18 121.5(6)
C16 C17 H17 119.2
C18 C17 H17 119.2
C17 C18 C13 117.5(6)
C17 C18 C22 119.2(5)
C13 C18 C22 123.2(5)
C14 C19 C20 114.9(6)
C14 C19 C21 111.2(6)
C20 C19 C21 109.1(6)
C14 C19 H19 107.1
C20 C19 H19 107.1
C21 C19 H19 107.1
C19 C20 H20A 109.5
C19 C20 H20B 109.5
H20A C20 H20B 109.5
C19 C20 H20C 109.5
H20A C20 H20C 109.5
H20B C20 H20C 109.5
C19 C21 H21A 109.5
C19 C21 H21B 109.5
H21A C21 H21B 109.5
C19 C21 H21C 109.5
H21A C21 H21C 109.5
H21B C21 H21C 109.5
C18 C22 C24 112.9(5)
C18 C22 C23 111.3(5)
C24 C22 C23 109.4(5)
C18 C22 H22 107.7
C24 C22 H22 107.7
C23 C22 H22 107.7
C22 C23 H23A 109.5
C22 C23 H23B 109.5
H23A C23 H23B 109.5
C22 C23 H23C 109.5
H23A C23 H23C 109.5
H23B C23 H23C 109.5
C22 C24 H24A 109.5
C22 C24 H24B 109.5
H24A C24 H24B 109.5
C22 C24 H24C 109.5
H24A C24 H24C 109.5
H24B C24 H24C 109.5
C26 C25 H25A 109.5
C26 C25 H25B 109.5
H25A C25 H25B 109.5
C26 C25 H25C 109.5
H25A C25 H25C 109.5
H25B C25 H25C 109.5
N2 C26 C27 123.6(5)
N2 C26 C25 121.4(5)
C27 C26 C25 115.0(5)
C28 C27 C26 128.4(5)
C28 C27 H27 115.8
C26 C27 H27 115.8
N1 C28 C27 124.1(5)
N1 C28 C29 119.7(5)
C27 C28 C29 116.2(5)
C28 C29 H29A 109.5
C28 C29 H29B 109.5
H29A C29 H29B 109.5
C28 C29 H29C 109.5
H29A C29 H29C 109.5
H29B C29 H29C 109.5
Si1 C30 H30A 109.5
Si1 C30 H30B 109.5
H30A C30 H30B 109.5
Si1 C30 H30C 109.5
H30A C30 H30C 109.5
H30B C30 H30C 109.5
Si1 C31 H31A 109.5
Si1 C31 H31B 109.5
H31A C31 H31B 109.5
Si1 C31 H31C 109.5
H31A C31 H31C 109.5
H31B C31 H31C 109.5
Si1 C32 H32A 109.5
Si1 C32 H32B 109.5
H32A C32 H32B 109.5
Si1 C32 H32C 109.5
H32A C32 H32C 109.5
H32B C32 H32C 109.5
C34 C33 C35 108.4(7)
C34 C33 C36 107.2(6)
C35 C33 C36 109.9(7)
C34 C33 P2 105.7(4)
C35 C33 P2 110.2(5)
C36 C33 P2 115.1(5)
C33 C34 H34A 109.5
C33 C34 H34B 109.5
H34A C34 H34B 109.5
C33 C34 H34C 109.5
H34A C34 H34C 109.5
H34B C34 H34C 109.5
C33 C35 H35A 109.5
C33 C35 H35B 109.5
H35A C35 H35B 109.5
C33 C35 H35C 109.5
H35A C35 H35C 109.5
H35B C35 H35C 109.5
C33 C36 H36A 109.5
C33 C36 H36B 109.5
H36A C36 H36B 109.5
C33 C36 H36C 109.5
H36A C36 H36C 109.5
H36B C36 H36C 109.5
C38 C37 C39 106.1(8)
C38 C37 C40 110.5(9)
C39 C37 C40 105.6(8)
C38 C37 P2 109.0(6)
C39 C37 P2 114.8(5)
C40 C37 P2 110.7(7)
C37 C38 H38A 109.5
C37 C38 H38B 109.5
H38A C38 H38B 109.5
C37 C38 H38C 109.5
H38A C38 H38C 109.5
H38B C38 H38C 109.5
C37 C39 H39A 109.5
C37 C39 H39B 109.5
H39A C39 H39B 109.5
C37 C39 H39C 109.5
H39A C39 H39C 109.5
H39B C39 H39C 109.5
C37 C40 H40A 109.5
C37 C40 H40B 109.5
H40A C40 H40B 109.5
C37 C40 H40C 109.5
H40A C40 H40C 109.5
H40B C40 H40C 109.5
C42 C41 H41A 109.5
C42 C41 H41B 109.5
H41A C41 H41B 109.5
C42 C41 H41C 109.4
H41A C41 H41C 109.5
H41B C41 H41C 109.5
C43 C42 C41 107.51(19)
C43 C42 H42A 110.2
C41 C42 H42A 110.3
C43 C42 H42B 110.2
C41 C42 H42B 110.2
H42A C42 H42B 108.5
C44 C43 C42 107.5(2)
C44 C43 H43A 110.3
C42 C43 H43A 110.2
C44 C43 H43B 110.1
C42 C43 H43B 110.2
H43A C43 H43B 108.5
C43 C44 C45 107.52(19)
C43 C44 H44A 110.2
C45 C44 H44A 110.1
C43 C44 H44B 110.3
C45 C44 H44B 110.3
H44A C44 H44B 108.5
C44 C45 H45A 109.5
C44 C45 H45B 109.4
H45A C45 H45B 109.5
C44 C45 H45C 109.5
H45A C45 H45C 109.5
H45B C45 H45C 109.5

loop_
_geom_bond_atom_site_label_1
_geom_bond_atom_site_label_2
_geom_bond_distance
Ti1 N1 2.069(4)
Ti1 N2 2.088(4)
Ti1 Cl1 2.309(2)
Ti1 P1 2.445(2)
Ti1 P2 2.6759(18)
P1 P2 2.125(2)
P1 Si1 2.236(3)
P2 C33 1.898(6)
P2 C37 1.900(6)
Si1 C30 1.860(7)
Si1 C32 1.860(7)
Si1 C31 1.887(9)
N1 C28 1.342(7)
N1 C13 1.449(7)
N2 C26 1.345(7)
N2 C1 1.452(7)
C1 C6 1.397(8)
C1 C2 1.418(8)
C2 C3 1.396(9)
C2 C7 1.502(10)
C3 C4 1.346(11)
C3 H3 0.95
C4 C5 1.387(11)
C4 H4 0.95
C5 C6 1.400(9)
C5 H5 0.95
C6 C10 1.519(9)
C7 C8 1.486(13)
C7 C9 1.514(10)
C7 H7 1
C8 H8A 0.98
C8 H8B 0.98
C8 H8C 0.98
C9 H9A 0.98
C9 H9B 0.98
C9 H9C 0.98
C10 C11 1.522(11)
C10 C12 1.539(10)
C10 H10 1
C11 H11A 0.98
C11 H11B 0.98
C11 H11C 0.98
C12 H12A 0.98
C12 H12B 0.98
C12 H12C 0.98
C13 C18 1.404(8)
C13 C14 1.411(8)
C14 C15 1.397(8)
C14 C19 1.507(9)
C15 C16 1.373(10)
C15 H15 0.95
C16 C17 1.368(10)
C16 H16 0.95
C17 C18 1.399(8)
C17 H17 0.95
C18 C22 1.512(9)
C19 C20 1.514(10)
C19 C21 1.523(10)
C19 H19 1
C20 H20A 0.98
C20 H20B 0.98
C20 H20C 0.98
C21 H21A 0.98
C21 H21B 0.98
C21 H21C 0.98
C22 C24 1.540(8)
C22 C23 1.546(8)
C22 H22 1
C23 H23A 0.98
C23 H23B 0.98
C23 H23C 0.98
C24 H24A 0.98
C24 H24B 0.98
C24 H24C 0.98
C25 C26 1.511(8)
C25 H25A 0.98
C25 H25B 0.98
C25 H25C 0.98
C26 C27 1.405(8)
C27 C28 1.382(8)
C27 H27 0.95
C28 C29 1.520(7)
C29 H29A 0.98
C29 H29B 0.98
C29 H29C 0.98
C30 H30A 0.98
C30 H30B 0.98
C30 H30C 0.98
C31 H31A 0.98
C31 H31B 0.98
C31 H31C 0.98
C32 H32A 0.98
C32 H32B 0.98
C32 H32C 0.98
C33 C34 1.520(9)
C33 C35 1.523(10)
C33 C36 1.523(9)
C34 H34A 0.98
C34 H34B 0.98
C34 H34C 0.98
C35 H35A 0.98
C35 H35B 0.98
C35 H35C 0.98
C36 H36A 0.98
C36 H36B 0.98
C36 H36C 0.98
C37 C38 1.447(13)
C37 C39 1.488(10)
C37 C40 1.503(15)
C38 H38A 0.98
C38 H38B 0.98
C38 H38C 0.98
C39 H39A 0.98
C39 H39B 0.98
C39 H39C 0.98
C40 H40A 0.98
C40 H40B 0.98
C40 H40C 0.98
C41 C42 1.550(2)
C41 H41A 0.96
C41 H41B 0.96
C41 H41C 0.96
C42 C43 1.550(2)
C42 H42A 0.97
C42 H42B 0.97
C43 C44 1.550(2)
C43 H43A 0.97
C43 H43B 0.97
C44 C45 1.550(2)
C44 H44A 0.97
C44 H44B 0.97
C45 H45A 0.96
C45 H45B 0.96
C45 H45C 0.96

loop_
_geom_torsion_atom_site_label_1
_geom_torsion_atom_site_label_2
_geom_torsion_atom_site_label_3
_geom_torsion_atom_site_label_4
_geom_torsion
N1 Ti1 P1 P2 -92.84(16)
N2 Ti1 P1 P2 173.99(13)
Cl1 Ti1 P1 P2 65.04(10)
N1 Ti1 P1 Si1 52.0(3)
N2 Ti1 P1 Si1 -41.1(3)
Cl1 Ti1 P1 Si1 -150.1(3)
P2 Ti1 P1 Si1 144.9(3)
Si1 P1 P2 C33 -44.2(2)
Ti1 P1 P2 C33 122.4(2)
Si1 P1 P2 C37 81.1(3)
Ti1 P1 P2 C37 -112.4(2)
Si1 P1 P2 Ti1 -166.56(13)
N1 Ti1 P2 C33 21.9(3)
N2 Ti1 P2 C33 -108.8(3)
Cl1 Ti1 P2 C33 127.4(3)
P1 Ti1 P2 C33 -98.6(3)
N1 Ti1 P2 C37 -140.1(3)
N2 Ti1 P2 C37 89.2(3)
Cl1 Ti1 P2 C37 -34.7(2)
P1 Ti1 P2 C37 99.4(2)
N1 Ti1 P2 P1 120.49(16)
N2 Ti1 P2 P1 -10.2(2)
Cl1 Ti1 P2 P1 -134.05(8)
P2 P1 Si1 C30 -158.9(3)
Ti1 P1 Si1 C30 62.3(4)
P2 P1 Si1 C32 -42.1(3)
Ti1 P1 Si1 C32 179.1(4)
P2 P1 Si1 C31 80.1(4)
Ti1 P1 Si1 C31 -58.7(5)
N2 Ti1 N1 C28 -40.3(4)
Cl1 Ti1 N1 C28 60.8(4)
P1 Ti1 N1 C28 -136.6(3)
P2 Ti1 N1 C28 166.2(3)
N2 Ti1 N1 C13 153.1(4)
Cl1 Ti1 N1 C13 -105.8(4)
P1 Ti1 N1 C13 56.8(4)
P2 Ti1 N1 C13 -0.4(4)
N1 Ti1 N2 C26 44.7(4)
Cl1 Ti1 N2 C26 -54.7(4)
P1 Ti1 N2 C26 174.3(4)
P2 Ti1 N2 C26 -178.0(3)
N1 Ti1 N2 C1 -147.9(5)
Cl1 Ti1 N2 C1 112.8(4)
P1 Ti1 N2 C1 -18.3(5)
P2 Ti1 N2 C1 -10.6(6)
C26 N2 C1 C6 -77.2(7)
Ti1 N2 C1 C6 115.2(5)
C26 N2 C1 C2 101.8(6)
Ti1 N2 C1 C2 -65.7(7)
C6 C1 C2 C3 5.4(9)
N2 C1 C2 C3 -173.6(5)
C6 C1 C2 C7 -179.4(6)
N2 C1 C2 C7 1.7(9)
C1 C2 C3 C4 -3.2(10)
C7 C2 C3 C4 -178.6(7)
C2 C3 C4 C5 -0.6(11)
C3 C4 C5 C6 2.5(11)
C2 C1 C6 C5 -3.7(9)
N2 C1 C6 C5 175.3(5)
C2 C1 C6 C10 174.6(6)
N2 C1 C6 C10 -6.4(9)
C4 C5 C6 C1 -0.3(9)
C4 C5 C6 C10 -178.6(6)
C3 C2 C7 C8 77.2(12)
C1 C2 C7 C8 -97.9(11)
C3 C2 C7 C9 -47.4(9)
C1 C2 C7 C9 137.5(7)
C1 C6 C10 C11 -115.6(7)
C5 C6 C10 C11 62.6(8)
C1 C6 C10 C12 121.9(8)
C5 C6 C10 C12 -59.9(9)
C28 N1 C13 C18 -84.7(6)
Ti1 N1 C13 C18 81.9(6)
C28 N1 C13 C14 95.3(6)
Ti1 N1 C13 C14 -98.0(5)
C18 C13 C14 C15 -1.7(8)
N1 C13 C14 C15 178.3(5)
C18 C13 C14 C19 179.7(6)
N1 C13 C14 C19 -0.3(8)
C13 C14 C15 C16 -0.3(9)
C19 C14 C15 C16 178.4(6)
C14 C15 C16 C17 1.7(10)
C15 C16 C17 C18 -1.2(10)
C16 C17 C18 C13 -0.7(9)
C16 C17 C18 C22 176.9(6)
C14 C13 C18 C17 2.1(8)
N1 C13 C18 C17 -177.9(5)
C14 C13 C18 C22 -175.3(5)
N1 C13 C18 C22 4.7(8)
C15 C14 C19 C20 -35.2(9)
C13 C14 C19 C20 143.4(6)
C15 C14 C19 C21 89.3(8)
C13 C14 C19 C21 -92.2(8)
C17 C18 C22 C24 -53.1(7)
C13 C18 C22 C24 124.3(6)
C17 C18 C22 C23 70.4(7)
C13 C18 C22 C23 -112.2(6)
C1 N2 C26 C27 162.5(5)
Ti1 N2 C26 C27 -28.4(7)
C1 N2 C26 C25 -15.3(8)
Ti1 N2 C26 C25 153.7(5)
N2 C26 C27 C28 -9.8(9)
C25 C26 C27 C28 168.2(6)
C13 N1 C28 C27 -174.0(5)
Ti1 N1 C28 C27 18.6(7)
C13 N1 C28 C29 5.2(7)
Ti1 N1 C28 C29 -162.2(4)
C26 C27 C28 N1 16.0(9)
C26 C27 C28 C29 -163.3(6)
C37 P2 C33 C34 -175.7(5)
P1 P2 C33 C34 -49.4(5)
Ti1 P2 C33 C34 20.8(6)
C37 P2 C33 C35 67.3(7)
P1 P2 C33 C35 -166.3(6)
Ti1 P2 C33 C35 -96.1(6)
C37 P2 C33 C36 -57.6(6)
P1 P2 C33 C36 68.7(6)
Ti1 P2 C33 C36 138.9(5)
C33 P2 C37 C38 -177.9(7)
P1 P2 C37 C38 54.1(7)
Ti1 P2 C37 C38 -12.6(7)
C33 P2 C37 C39 63.3(7)
P1 P2 C37 C39 -64.7(7)
Ti1 P2 C37 C39 -131.4(6)
C33 P2 C37 C40 -56.1(8)
P1 P2 C37 C40 175.9(7)
Ti1 P2 C37 C40 109.1(7)
C41 C42 C43 C44 177(3)
C42 C43 C44 C45 173(4)
